data_7216258
loop_
_publ_author_name
'Fujiyama, Shinjiro'
'Seino, Shintaro'
'Kamiya, Natsumi'
'Nishi, Koji'
'Yoza, Kenji'
'Yokomori, Yoshinobu'

_publ_section_title
;
 Adsorption structures of non-aromatic hydrocarbons on silicalite-1 using
 the single-crystal X-ray diffraction method.
;
_journal_issue 30
_journal_name_full 'Physical chemistry chemical physics : PCCP'
_journal_page_first 15839
_journal_page_last 15845
_journal_paper_doi 10.1039/c4cp01860e
_journal_volume 16
_journal_year 2014
_chemical_formula_sum 'C10 O48 Si24'
_chemical_formula_weight 1562
_chemical_name_systematic
; 
 ? 
;
_space_group_IT_number 14
_symmetry_cell_setting monoclinic
_symmetry_space_group_name_Hall '-P 2yn'
_symmetry_space_group_name_H-M 'P 1 21/n 1'
_atom_sites_solution_hydrogens none
_atom_sites_solution_primary direct
_atom_sites_solution_secondary difmap
_audit_creation_method SHELXL-97
_cell_angle_alpha 90.00
_cell_angle_beta 90.020(7)
_cell_angle_gamma 90.00
_cell_formula_units_Z 4
_cell_length_a 13.47(2)
_cell_length_b 20.190(10)
_cell_length_c 19.980(7)
_cell_measurement_temperature 296(2)
_cell_volume 5434(9)
_computing_cell_refinement 'Bruker XSCANS'
_computing_data_collection 'Bruker XSCANS'
_computing_data_reduction 'Bruker SHELXTL'
_computing_molecular_graphics 'Bruker SHELXTL'
_computing_publication_material 'Bruker SHELXTL'
_computing_structure_refinement 'SHELXL-97 (Sheldrick, 1997)'
_computing_structure_solution 'SHELXS-97 (Sheldrick, 1990)'
_diffrn_ambient_temperature 296(2)
_diffrn_measured_fraction_theta_full 0.935
_diffrn_measured_fraction_theta_max 0.935
_diffrn_measurement_device_type 'Bruker P4'
_diffrn_measurement_method '\w scans'
_diffrn_radiation_monochromator graphite
_diffrn_radiation_source 'fine-focus sealed tube'
_diffrn_radiation_type MoK\a
_diffrn_radiation_wavelength 0.71073
_diffrn_reflns_av_R_equivalents 0.1096
_diffrn_reflns_av_sigmaI/netI 0.1329
_diffrn_reflns_limit_h_max 17
_diffrn_reflns_limit_h_min -18
_diffrn_reflns_limit_k_max 26
_diffrn_reflns_limit_k_min -26
_diffrn_reflns_limit_l_max 25
_diffrn_reflns_limit_l_min -25
_diffrn_reflns_number 63363
_diffrn_reflns_theta_full 28.65
_diffrn_reflns_theta_max 28.65
_diffrn_reflns_theta_min 1.01
_exptl_absorpt_coefficient_mu 0.667
_exptl_absorpt_correction_T_max 0.9661
_exptl_absorpt_correction_T_min 0.9200
_exptl_absorpt_correction_type analytical
_exptl_crystal_density_diffrn 1.851
_exptl_crystal_density_method 'not measured'
_exptl_crystal_F_000 3048
_exptl_crystal_size_max 0.13
_exptl_crystal_size_mid 0.09
_exptl_crystal_size_min 0.05
_refine_diff_density_max 0.623
_refine_diff_density_min -0.572
_refine_diff_density_rms 0.126
_refine_ls_extinction_method none
_refine_ls_goodness_of_fit_ref 0.820
_refine_ls_hydrogen_treatment none
_refine_ls_matrix_type full
_refine_ls_number_parameters 713
_refine_ls_number_reflns 13092
_refine_ls_number_restraints 21
_refine_ls_restrained_S_all 0.823
_refine_ls_R_factor_all 0.1371
_refine_ls_R_factor_gt 0.0492
_refine_ls_shift/su_max 0.002
_refine_ls_shift/su_mean 0.000
_refine_ls_structure_factor_coef Fsqd
_refine_ls_weighting_details 'calc w=1/[\s^2^(Fo^2^)+(0.0445P)^2^+0.0000P] where P=(Fo^2^+2Fc^2^)/3'
_refine_ls_weighting_scheme calc
_refine_ls_wR_factor_gt 0.1060
_refine_ls_wR_factor_ref 0.1281
_reflns_number_gt 5585
_reflns_number_total 13092
_reflns_threshold_expression >2sigma(I)
_cod_data_source_file c4cp01860e1.cif
_cod_data_source_block f_pentane_6h_twin
_cod_depositor_comments
;
The following automatic conversions were performed:

'_symmetry_cell_setting' value 'Monoclinic' changed to 'monoclinic'
according to
/usr/data/users/saulius/crontab/automatic-downloads/rss-feeds/RSC/lib/dictionaries/cif_core.dic
dictionary named 'cif_core.dic' version 2.4.2 from
2011-04-26.

'_exptl_absorpt_correction_type' value 'Analytical'
changed to 'analytical' according to
/usr/data/users/saulius/crontab/automatic-downloads/rss-feeds/RSC/lib/dictionaries/cif_core.dic
dictionary named 'cif_core.dic' version 2.4.2 from 2011-04-26.

Automatic conversion script
Id: cif_fix_values 2281 2013-09-26 08:29:07Z andrius 

 Adding full bibliography for 7216252--7216267.cif.
;
_cod_original_sg_symbol_H-M P2(1)/n
_cod_database_code 7216258

loop_
_symmetry_equiv_pos_as_xyz
'x, y, z'
'-x+1/2, y+1/2, -z+1/2'
'-x, -y, -z'
'x-1/2, -y-1/2, z-1/2'

loop_
_atom_site_label
_atom_site_type_symbol
_atom_site_fract_x
_atom_site_fract_y
_atom_site_fract_z
_atom_site_U_iso_or_equiv
_atom_site_adp_type
_atom_site_occupancy
_atom_site_symmetry_multiplicity
_atom_site_calc_flag
_atom_site_refinement_flags
_atom_site_disorder_assembly
_atom_site_disorder_group
C101 C 0.482(4) 0.996(3) -0.0681(18) 0.22(2) Uiso 0.50 1 d PD . 1
C105 C 0.485(4) 0.997(2) 0.1980(16) 0.210(19) Uiso 0.50 1 d PD A 1
C104 C 0.517(2) 1.0067(16) 0.1281(15) 0.134(12) Uiso 0.50 1 d PD . 1
C103 C 0.468(4) 0.976(3) 0.0678(18) 0.23(3) Uiso 0.50 1 d PD . 1
C102 C 0.484(8) 1.018(3) 0.0050(19) 0.34(4) Uiso 0.50 1 d PD . 1
C201 C 0.504(3) 0.9983(18) 0.4714(12) 0.123(12) Uiso 0.50 1 d PD . 2
C203 C 0.517(3) 0.985(2) 0.3450(15) 0.22(2) Uiso 0.50 1 d PD B 2
C204 C 0.518(5) 1.030(2) 0.285(2) 0.31(3) Uiso 0.50 1 d PD B 2
C202 C 0.462(3) 1.0117(19) 0.4036(15) 0.184(17) Uiso 0.50 1 d PD B 2
C205 C 0.571(5) 1.004(3) 0.223(2) 0.40(4) Uiso 0.50 1 d PD B 2
C301 C 0.1604(14) 0.3084(9) 0.7473(19) 0.263(9) Uiso 1 1 d D C 3
C302 C 0.1188(15) 0.2421(9) 0.7600(15) 0.246(9) Uiso 1 1 d D C 3
C303 C 0.1490(13) 0.1786(9) 0.7359(12) 0.222(9) Uiso 1 1 d D C 3
C304 C 0.1278(14) 0.1096(9) 0.7569(16) 0.232(9) Uiso 1 1 d D C 3
C305 C 0.2015(17) 0.0564(10) 0.747(3) 0.354(14) Uiso 1 1 d D C 3
Si1 Si 0.32540(17) 0.42110(11) -0.05700(14) 0.0145(5) Uani 1 1 d . . .
Si2 Si 0.17399(18) 0.31078(13) -0.03022(11) 0.0164(5) Uani 1 1 d . . .
Si3 Si -0.04480(17) 0.27914(11) -0.06196(14) 0.0169(5) Uani 1 1 d . . .
Si4 Si -0.03410(16) 0.12312(11) -0.06253(13) 0.0138(5) Uani 1 1 d . . .
Si5 Si 0.17897(19) 0.07465(11) -0.02797(11) 0.0135(5) Uani 1 1 d . . .
Si6 Si 0.31979(17) 0.19193(11) -0.05689(13) 0.0159(5) Uani 1 1 d . . .
Si7 Si 0.32234(19) 0.42431(12) 0.17141(12) 0.0145(5) Uani 1 1 d . . .
Si8 Si 0.17906(17) 0.31027(12) 0.12753(12) 0.0151(5) Uani 1 1 d . . .
Si9 Si -0.03300(18) 0.27419(12) 0.17489(12) 0.0154(6) Uani 1 1 d . . .
Si10 Si -0.03105(18) 0.12008(12) 0.17526(12) 0.0158(6) Uani 1 1 d . . .
Si11 Si 0.17919(19) 0.07120(11) 0.12998(13) 0.0149(5) Uani 1 1 d . . .
Si12 Si 0.31725(18) 0.18916(13) 0.16837(12) 0.0160(5) Uani 1 1 d . . .
Si13 Si 0.33560(17) 0.42641(10) 0.55814(15) 0.0140(5) Uani 1 1 d . . .
Si14 Si 0.18992(18) 0.31104(13) 0.52833(11) 0.0159(5) Uani 1 1 d . . .
Si15 Si -0.02944(16) 0.27813(11) 0.56119(13) 0.0145(5) Uani 1 1 d . . .
Si16 Si -0.03138(17) 0.12162(11) 0.56295(14) 0.0150(5) Uani 1 1 d . . .
Si17 Si 0.18164(19) 0.07070(11) 0.52750(12) 0.0142(5) Uani 1 1 d . . .
Si18 Si 0.32220(17) 0.18665(11) 0.56207(13) 0.0144(5) Uani 1 1 d . . .
Si19 Si 0.31936(19) 0.42374(12) 0.32734(13) 0.0157(6) Uani 1 1 d . . .
Si20 Si 0.17689(18) 0.31069(12) 0.36991(12) 0.0158(5) Uani 1 1 d . . .
Si21 Si -0.03840(18) 0.27424(12) 0.33029(12) 0.0149(6) Uani 1 1 d . . .
Si22 Si -0.03423(19) 0.11968(12) 0.32902(12) 0.0163(6) Uani 1 1 d . . .
Si23 Si 0.17947(19) 0.07119(11) 0.36943(13) 0.0142(5) Uani 1 1 d . . .
Si24 Si 0.30686(18) 0.19101(12) 0.32244(11) 0.0153(5) Uani 1 1 d . . .
O1 O 0.2285(4) 0.3754(3) -0.0576(4) 0.0342(16) Uani 1 1 d . . .
O2 O 0.0646(4) 0.3078(3) -0.0633(3) 0.0258(14) Uani 1 1 d . . .
O3 O -0.0438(5) 0.2014(3) -0.0524(4) 0.0431(16) Uani 1 1 d . . .
O4 O 0.0802(4) 0.1019(3) -0.0647(3) 0.0251(14) Uani 1 1 d . . .
O5 O 0.2723(4) 0.1197(3) -0.0482(3) 0.0252(15) Uani 1 1 d . . .
O6 O 0.2348(4) 0.2459(3) -0.0506(4) 0.0398(17) Uani 1 1 d . . .
O7 O 0.2334(5) 0.3759(3) 0.1545(3) 0.0328(19) Uani 1 1 d . . .
O8 O 0.0733(4) 0.3050(3) 0.1625(3) 0.0347(16) Uani 1 1 d . . .
O9 O -0.0296(5) 0.1969(3) 0.1554(3) 0.0322(17) Uani 1 1 d . . .
O10 O 0.0775(5) 0.0901(3) 0.1660(3) 0.0349(17) Uani 1 1 d . . .
O11 O 0.2674(5) 0.1198(3) 0.1529(3) 0.0302(17) Uani 1 1 d . . .
O12 O 0.2443(5) 0.2467(3) 0.1438(3) 0.0385(18) Uani 1 1 d . . .
O13 O 0.1665(5) 0.3140(3) 0.0492(3) 0.0507(19) Uani 1 1 d . . .
O14 O 0.1622(4) 0.0771(3) 0.0513(3) 0.0328(15) Uani 1 1 d . . .
O15 O 0.3819(5) 0.4139(3) -0.1256(3) 0.0313(17) Uani 1 1 d . . .
O16 O 0.3973(5) 0.3985(4) 0.0029(3) 0.047(2) Uani 1 1 d . . .
O17 O 0.4191(5) 0.4014(3) 0.1317(3) 0.0281(16) Uani 1 1 d . . .
O18 O 0.3701(4) 0.1959(3) -0.1294(3) 0.0287(15) Uani 1 1 d . . .
O19 O 0.4045(5) 0.2031(3) -0.0020(3) 0.0385(18) Uani 1 1 d . . .
O20 O 0.4190(4) 0.1957(3) 0.1276(3) 0.0267(14) Uani 1 1 d . . .
O21 O 0.2041(4) 0.0011(2) -0.0530(3) 0.0222(14) Uani 1 1 d . . .
O22 O 0.2080(5) -0.0028(3) 0.1502(3) 0.0314(17) Uani 1 1 d . . .
O23 O 0.3469(3) 0.4214(2) 0.2504(4) 0.0306(11) Uani 1 1 d . . .
O24 O 0.3436(3) 0.1950(2) 0.2457(3) 0.0259(10) Uani 1 1 d . . .
O25 O -0.0608(3) 0.28386(18) 0.2518(3) 0.0243(10) Uani 1 1 d . . .
O26 O -0.0640(3) 0.11072(18) 0.2515(4) 0.0224(10) Uani 1 1 d . . .
O27 O 0.2430(4) 0.3765(3) 0.5534(4) 0.0330(16) Uani 1 1 d . . .
O28 O 0.0776(4) 0.3121(2) 0.5547(3) 0.0258(13) Uani 1 1 d . . .
O29 O -0.0160(4) 0.1999(3) 0.5645(3) 0.0403(17) Uani 1 1 d . . .
O30 O 0.0715(4) 0.0861(3) 0.5542(4) 0.0345(16) Uani 1 1 d . . .
O31 O 0.2613(4) 0.1191(3) 0.5621(3) 0.0270(15) Uani 1 1 d . . .
O32 O 0.2464(4) 0.2484(3) 0.5581(3) 0.0321(15) Uani 1 1 d . . .
O33 O 0.2261(5) 0.3769(3) 0.3419(3) 0.0304(18) Uani 1 1 d . . .
O34 O 0.0606(4) 0.3121(3) 0.3525(3) 0.0264(15) Uani 1 1 d . . .
O35 O -0.0255(5) 0.1970(3) 0.3476(3) 0.0290(16) Uani 1 1 d . . .
O36 O 0.0709(5) 0.0858(3) 0.3428(3) 0.043(2) Uani 1 1 d . . .
O37 O 0.2575(5) 0.1204(3) 0.3356(3) 0.0375(19) Uani 1 1 d . . .
O38 O 0.2260(5) 0.2472(3) 0.3342(3) 0.0363(17) Uani 1 1 d . . .
O39 O 0.1932(4) 0.3063(3) 0.4487(3) 0.0471(17) Uani 1 1 d . . .
O40 O 0.1831(4) 0.0809(3) 0.4492(3) 0.0355(15) Uani 1 1 d . . .
O41 O 0.3909(5) 0.4188(3) 0.6290(3) 0.0323(17) Uani 1 1 d . . .
O42 O 0.4115(5) 0.4116(3) 0.4985(3) 0.0299(15) Uani 1 1 d . . .
O43 O 0.4161(4) 0.3988(3) 0.3684(3) 0.0283(16) Uani 1 1 d . . .
O44 O 0.3842(4) 0.1893(3) 0.6303(3) 0.0247(14) Uani 1 1 d . . .
O45 O 0.3958(4) 0.1889(3) 0.4985(3) 0.0268(14) Uani 1 1 d . . .
O46 O -0.0971(4) 0.2978(3) -0.1304(3) 0.0388(18) Uani 1 1 d . . .
O47 O 0.2084(4) -0.0046(3) 0.5463(3) 0.0241(15) Uani 1 1 d . . .
O48 O 0.2111(5) -0.0023(3) 0.3498(3) 0.0283(17) Uani 1 1 d . . .

loop_
_atom_site_aniso_label
_atom_site_aniso_U_11
_atom_site_aniso_U_22
_atom_site_aniso_U_33
_atom_site_aniso_U_23
_atom_site_aniso_U_13
_atom_site_aniso_U_12
Si1 0.0199(12) 0.0107(11) 0.0130(11) -0.0016(11) 0.0007(12) 0.0042(9)
Si2 0.0216(12) 0.0116(12) 0.0159(11) 0.0010(10) 0.0030(9) -0.0021(11)
Si3 0.0200(12) 0.0146(12) 0.0161(13) -0.0019(10) 0.0002(11) -0.0001(9)
Si4 0.0153(12) 0.0124(12) 0.0136(13) -0.0015(11) -0.0009(12) -0.0008(10)
Si5 0.0188(13) 0.0086(12) 0.0131(12) 0.0012(9) 0.0024(11) -0.0015(11)
Si6 0.0192(11) 0.0131(11) 0.0153(10) 0.0010(12) 0.0067(11) -0.0019(10)
Si7 0.0213(14) 0.0121(13) 0.0102(12) -0.0011(10) 0.0035(12) -0.0018(11)
Si8 0.0147(12) 0.0139(12) 0.0166(11) 0.0002(12) -0.0001(11) -0.0015(12)
Si9 0.0172(13) 0.0158(13) 0.0134(13) 0.0017(10) 0.0015(11) -0.0009(10)
Si10 0.0217(14) 0.0130(13) 0.0127(13) -0.0021(10) 0.0002(12) -0.0014(10)
Si11 0.0193(13) 0.0121(13) 0.0132(12) -0.0007(11) 0.0036(12) -0.0002(11)
Si12 0.0201(12) 0.0135(12) 0.0144(10) -0.0006(10) 0.0044(10) -0.0017(11)
Si13 0.0174(12) 0.0107(11) 0.0140(11) -0.0004(11) 0.0002(11) -0.0003(9)
Si14 0.0177(12) 0.0151(13) 0.0148(10) 0.0021(10) 0.0015(9) 0.0011(11)
Si15 0.0193(12) 0.0120(11) 0.0122(12) -0.0015(10) 0.0026(11) -0.0006(9)
Si16 0.0169(12) 0.0123(12) 0.0158(13) -0.0014(11) 0.0011(12) -0.0004(10)
Si17 0.0185(13) 0.0091(13) 0.0151(12) 0.0007(9) 0.0036(11) -0.0011(10)
Si18 0.0189(12) 0.0094(11) 0.0149(11) 0.0014(10) 0.0027(10) -0.0030(10)
Si19 0.0209(14) 0.0127(13) 0.0135(13) 0.0014(10) 0.0006(12) -0.0017(11)
Si20 0.0177(12) 0.0149(12) 0.0148(11) 0.0007(12) 0.0024(11) -0.0017(12)
Si21 0.0201(14) 0.0133(13) 0.0112(12) -0.0028(10) 0.0005(11) -0.0008(10)
Si22 0.0217(14) 0.0157(13) 0.0115(13) -0.0001(10) -0.0010(12) 0.0016(11)
Si23 0.0214(13) 0.0071(12) 0.0142(12) -0.0006(11) 0.0019(12) 0.0002(10)
Si24 0.0216(12) 0.0123(11) 0.0121(10) -0.0026(10) 0.0064(10) -0.0022(11)
O1 0.033(4) 0.018(3) 0.052(4) 0.014(4) 0.000(4) -0.007(3)
O2 0.019(3) 0.026(3) 0.032(3) 0.003(3) 0.004(3) -0.010(3)
O3 0.065(4) 0.005(3) 0.060(4) 0.000(3) 0.001(4) 0.001(3)
O4 0.019(3) 0.040(3) 0.016(3) 0.010(3) 0.006(3) 0.007(3)
O5 0.020(3) 0.014(3) 0.042(4) 0.006(3) 0.008(3) -0.007(2)
O6 0.031(4) 0.016(3) 0.072(5) -0.009(4) 0.009(4) 0.008(3)
O7 0.031(4) 0.019(4) 0.048(5) -0.007(3) -0.003(3) -0.017(3)
O8 0.019(3) 0.038(4) 0.047(4) -0.003(3) 0.017(3) -0.009(3)
O9 0.058(5) 0.016(4) 0.023(3) 0.001(3) 0.003(3) 0.003(3)
O10 0.022(4) 0.051(4) 0.032(4) 0.011(3) 0.019(3) 0.017(3)
O11 0.026(4) 0.017(3) 0.047(4) -0.006(3) -0.015(3) -0.008(3)
O12 0.034(4) 0.025(3) 0.057(5) 0.000(3) -0.008(3) 0.019(3)
O13 0.059(4) 0.077(5) 0.017(3) -0.002(4) -0.010(3) 0.012(4)
O14 0.045(4) 0.038(3) 0.016(3) 0.000(3) 0.003(3) 0.008(3)
O15 0.035(4) 0.045(4) 0.014(3) -0.002(3) 0.005(3) 0.014(3)
O16 0.044(4) 0.074(5) 0.023(4) 0.002(4) -0.021(3) 0.019(4)
O17 0.022(4) 0.040(4) 0.022(4) -0.005(3) 0.008(3) 0.007(3)
O18 0.024(3) 0.045(4) 0.016(3) 0.006(3) 0.009(3) -0.001(3)
O19 0.037(4) 0.062(5) 0.017(3) -0.003(3) -0.014(3) -0.012(4)
O20 0.023(3) 0.040(4) 0.018(3) 0.007(3) 0.005(3) 0.005(3)
O21 0.021(3) 0.008(3) 0.037(3) -0.003(3) 0.006(3) -0.005(2)
O22 0.034(4) 0.020(4) 0.040(4) 0.007(3) 0.004(3) 0.000(3)
O23 0.038(3) 0.045(3) 0.009(2) 0.003(4) 0.008(4) 0.009(2)
O24 0.030(3) 0.034(2) 0.014(2) -0.001(4) -0.002(3) -0.013(2)
O25 0.026(3) 0.034(2) 0.013(2) 0.004(3) 0.004(4) 0.0042(19)
O26 0.024(3) 0.031(2) 0.013(2) 0.001(4) 0.006(4) -0.0019(19)
O27 0.026(3) 0.017(3) 0.056(4) -0.002(4) -0.001(4) -0.013(3)
O28 0.014(3) 0.026(3) 0.037(3) -0.004(3) 0.013(3) 0.000(3)
O29 0.052(4) 0.009(3) 0.061(4) 0.010(3) 0.003(3) -0.001(3)
O30 0.015(3) 0.038(3) 0.050(4) 0.001(4) 0.011(3) 0.016(3)
O31 0.034(3) 0.016(3) 0.031(4) 0.006(3) -0.008(3) -0.012(3)
O32 0.034(3) 0.024(3) 0.039(4) 0.009(3) 0.011(4) 0.012(3)
O33 0.025(4) 0.012(3) 0.054(5) 0.009(3) 0.009(3) -0.008(3)
O34 0.022(3) 0.013(3) 0.044(4) -0.003(3) -0.006(3) -0.002(3)
O35 0.052(4) 0.004(3) 0.031(3) -0.002(3) -0.006(3) -0.002(3)
O36 0.032(4) 0.041(4) 0.056(5) -0.002(4) -0.016(4) 0.018(4)
O37 0.055(5) 0.021(4) 0.036(4) 0.004(3) 0.022(3) -0.011(3)
O38 0.046(4) 0.017(3) 0.046(4) -0.009(3) 0.005(3) 0.011(3)
O39 0.050(4) 0.080(4) 0.011(3) 0.001(4) -0.004(3) 0.001(4)
O40 0.052(4) 0.042(4) 0.012(3) 0.000(3) 0.000(3) -0.004(3)
O41 0.045(4) 0.027(4) 0.024(4) -0.002(3) -0.017(3) 0.017(3)
O42 0.032(4) 0.035(4) 0.023(3) -0.005(3) 0.006(3) 0.014(3)
O43 0.020(3) 0.047(4) 0.018(3) 0.005(3) -0.008(3) 0.011(3)
O44 0.028(3) 0.024(3) 0.022(3) 0.001(3) -0.009(3) -0.012(3)
O45 0.027(3) 0.028(3) 0.026(3) 0.008(3) 0.010(3) 0.001(3)
O46 0.027(3) 0.069(5) 0.020(3) 0.005(4) -0.013(3) 0.005(3)
O47 0.022(3) 0.013(3) 0.037(4) 0.007(3) 0.005(3) -0.002(2)
O48 0.029(4) 0.009(3) 0.046(5) -0.010(3) 0.001(3) 0.003(3)

loop_
_atom_type_symbol
_atom_type_description
_atom_type_scat_dispersion_real
_atom_type_scat_dispersion_imag
_atom_type_scat_source
C C 0.0033 0.0016 'International Tables Vol C Tables 4.2.6.8 and 6.1.1.4'
H H 0.0000 0.0000 'International Tables Vol C Tables 4.2.6.8 and 6.1.1.4'
O O 0.0106 0.0060 'International Tables Vol C Tables 4.2.6.8 and 6.1.1.4'
Si Si 0.0817 0.0704 'International Tables Vol C Tables 4.2.6.8 and 6.1.1.4'

loop_
_geom_angle_atom_site_label_1
_geom_angle_atom_site_label_2
_geom_angle_atom_site_label_3
_geom_angle
_geom_angle_site_symmetry_1
_geom_angle_site_symmetry_3
C103 C101 C104 91(5) 3_675 3_675
C103 C101 C102 82(5) 3_675 3_675
C104 C101 C102 155(7) 3_675 3_675
C103 C101 C102 78(6) 3_675 .
C104 C101 C102 165(5) 3_675 .
C102 C101 C102 35(6) 3_675 .
C101 C104 C105 161(5) 3_675 .
C101 C104 C103 36(4) 3_675 .
C105 C104 C103 126(3) . .
C101 C103 C104 53(4) 3_675 .
C101 C103 C102 63(5) 3_675 .
C104 C103 C102 112(3) . .
C101 C103 C102 70(6) 3_675 3_675
C104 C103 C102 122(5) . 3_675
C102 C103 C102 32(5) . 3_675
C102 C102 C101 83(7) 3_675 3_675
C102 C102 C103 78(6) 3_675 .
C101 C102 C103 35(3) 3_675 .
C102 C102 C101 63(5) 3_675 .
C101 C102 C101 145(6) 3_675 .
C103 C102 C101 128(3) . .
C102 C102 C103 69(6) 3_675 3_675
C101 C102 C103 136(9) 3_675 3_675
C103 C102 C103 148(5) . 3_675
C101 C102 C103 32(3) . 3_675
C201 C201 C202 148(5) 3_676 .
C202 C203 C204 115(3) . .
C203 C204 C205 117(3) . .
C203 C202 C201 117(3) . .
C303 C302 C301 130(2) . .
C302 C303 C304 134(2) . .
C305 C304 C303 121(2) . .
O15 Si1 O47 110.2(4) . 2
O15 Si1 O1 109.6(4) . .
O47 Si1 O1 108.3(3) 2 .
O15 Si1 O16 109.3(4) . .
O47 Si1 O16 110.0(4) 2 .
O1 Si1 O16 109.5(4) . .
O13 Si2 O1 109.8(4) . .
O13 Si2 O6 108.7(4) . .
O1 Si2 O6 110.4(4) . .
O13 Si2 O2 110.6(3) . .
O1 Si2 O2 108.0(3) . .
O6 Si2 O2 109.4(3) . .
O3 Si3 O46 110.1(4) . .
O3 Si3 O2 110.9(3) . .
O46 Si3 O2 108.2(4) . .
O3 Si3 O45 108.4(4) . 4_565
O46 Si3 O45 109.7(4) . 4_565
O2 Si3 O45 109.5(3) . 4_565
O42 Si4 O43 110.4(3) 4_565 4_565
O42 Si4 O4 110.4(4) 4_565 .
O43 Si4 O4 107.9(4) 4_565 .
O42 Si4 O3 107.6(4) 4_565 .
O43 Si4 O3 110.4(4) 4_565 .
O4 Si4 O3 110.3(3) . .
O14 Si5 O5 110.0(3) . .
O14 Si5 O21 111.6(3) . .
O5 Si5 O21 106.3(3) . .
O14 Si5 O4 108.8(3) . .
O5 Si5 O4 109.7(3) . .
O21 Si5 O4 110.4(3) . .
O6 Si6 O19 111.3(4) . .
O6 Si6 O18 110.1(4) . .
O19 Si6 O18 108.2(4) . .
O6 Si6 O5 109.1(3) . .
O19 Si6 O5 109.9(4) . .
O18 Si6 O5 108.2(4) . .
O7 Si7 O17 109.5(4) . .
O7 Si7 O48 107.5(4) . 2
O17 Si7 O48 111.5(4) . 2
O7 Si7 O23 110.0(3) . .
O17 Si7 O23 108.0(3) . .
O48 Si7 O23 110.4(3) 2 .
O13 Si8 O12 107.5(3) . .
O13 Si8 O8 110.1(3) . .
O12 Si8 O8 110.6(4) . .
O13 Si8 O7 110.0(4) . .
O12 Si8 O7 110.2(4) . .
O8 Si8 O7 108.4(4) . .
O8 Si9 O25 108.4(3) . .
O8 Si9 O44 111.2(4) . 4_565
O25 Si9 O44 108.4(3) . 4_565
O8 Si9 O9 108.5(4) . .
O25 Si9 O9 111.0(3) . .
O44 Si9 O9 109.3(3) 4_565 .
O10 Si10 O26 108.7(3) . .
O10 Si10 O9 109.1(4) . .
O26 Si10 O9 110.7(3) . .
O10 Si10 O41 110.4(4) . 4_565
O26 Si10 O41 108.1(3) . 4_565
O9 Si10 O41 109.8(3) . 4_565
O14 Si11 O10 107.7(4) . .
O14 Si11 O22 110.8(3) . .
O10 Si11 O22 108.6(4) . .
O14 Si11 O11 110.0(4) . .
O10 Si11 O11 111.1(4) . .
O22 Si11 O11 108.6(4) . .
O11 Si12 O24 110.5(3) . .
O11 Si12 O12 108.8(4) . .
O24 Si12 O12 112.4(3) . .
O11 Si12 O20 109.7(4) . .
O24 Si12 O20 107.3(3) . .
O12 Si12 O20 108.1(3) . .
O42 Si13 O21 110.0(4) . 2
O42 Si13 O27 109.6(4) . .
O21 Si13 O27 109.1(3) 2 .
O42 Si13 O41 110.0(4) . .
O21 Si13 O41 107.5(4) 2 .
O27 Si13 O41 110.6(4) . .
O27 Si14 O32 109.3(4) . .
O27 Si14 O39 110.6(4) . .
O32 Si14 O39 108.2(4) . .
O27 Si14 O28 108.1(3) . .
O32 Si14 O28 109.8(3) . .
O39 Si14 O28 110.8(3) . .
O20 Si15 O19 109.8(3) 4_566 4_566
O20 Si15 O29 110.2(4) 4_566 .
O19 Si15 O29 109.5(4) 4_566 .
O20 Si15 O28 108.6(3) 4_566 .
O19 Si15 O28 109.7(4) 4_566 .
O29 Si15 O28 109.0(3) . .
O30 Si16 O16 109.4(4) . 4_566
O30 Si16 O29 109.9(3) . .
O16 Si16 O29 110.3(4) 4_566 .
O30 Si16 O17 109.4(4) . 4_566
O16 Si16 O17 108.8(4) 4_566 4_566
O29 Si16 O17 109.0(4) . 4_566
O40 Si17 O47 110.6(3) . .
O40 Si17 O30 108.4(4) . .
O47 Si17 O30 108.2(3) . .
O40 Si17 O31 109.8(4) . .
O47 Si17 O31 108.9(3) . .
O30 Si17 O31 110.8(4) . .
O31 Si18 O44 107.3(3) . .
O31 Si18 O45 110.0(4) . .
O44 Si18 O45 110.5(3) . .
O31 Si18 O32 109.6(3) . .
O44 Si18 O32 110.3(4) . .
O45 Si18 O32 109.2(3) . .
O23 Si19 O22 110.8(3) . 2
O23 Si19 O33 110.1(3) . .
O22 Si19 O33 108.5(4) 2 .
O23 Si19 O43 107.1(3) . .
O22 Si19 O43 109.5(4) 2 .
O33 Si19 O43 110.9(4) . .
O39 Si20 O33 109.7(4) . .
O39 Si20 O34 110.4(3) . .
O33 Si20 O34 108.4(3) . .
O39 Si20 O38 109.8(4) . .
O33 Si20 O38 109.9(4) . .
O34 Si20 O38 108.6(3) . .
O18 Si21 O34 108.9(3) 4_566 .
O18 Si21 O35 110.0(4) 4_566 .
O34 Si21 O35 108.3(3) . .
O18 Si21 O25 107.6(3) 4_566 .
O34 Si21 O25 111.7(3) . .
O35 Si21 O25 110.3(3) . .
O36 Si22 O15 110.3(4) . 4_566
O36 Si22 O35 108.1(4) . .
O15 Si22 O35 109.4(3) 4_566 .
O36 Si22 O26 109.8(3) . .
O15 Si22 O26 108.8(3) 4_566 .
O35 Si22 O26 110.4(3) . .
O36 Si23 O48 109.8(4) . .
O36 Si23 O37 110.4(4) . .
O48 Si23 O37 107.5(4) . .
O36 Si23 O40 109.7(4) . .
O48 Si23 O40 110.5(3) . .
O37 Si23 O40 108.9(4) . .
O38 Si24 O37 109.1(4) . .
O38 Si24 O24 108.4(3) . .
O37 Si24 O24 109.3(3) . .
O38 Si24 O46 111.3(4) . 4_666
O37 Si24 O46 111.3(4) . 4_666
O24 Si24 O46 107.5(3) . 4_666
Si2 O1 Si1 147.8(5) . .
Si3 O2 Si2 148.8(4) . .
Si3 O3 Si4 165.2(5) . .
Si4 O4 Si5 150.7(4) . .
Si6 O5 Si5 149.0(4) . .
Si6 O6 Si2 162.5(5) . .
Si7 O7 Si8 157.8(5) . .
Si9 O8 Si8 155.0(5) . .
Si10 O9 Si9 151.6(4) . .
Si10 O10 Si11 158.9(5) . .
Si12 O11 Si11 155.4(5) . .
Si8 O12 Si12 171.8(5) . .
Si8 O13 Si2 169.0(5) . .
Si11 O14 Si5 162.5(4) . .
Si1 O15 Si22 151.0(5) . 4_665
Si16 O16 Si1 178.2(5) 4_665 .
Si7 O17 Si16 148.7(5) . 4_665
Si21 O18 Si6 143.6(4) 4_665 .
Si15 O19 Si6 167.9(5) 4_665 .
Si15 O20 Si12 145.9(4) 4_665 .
Si13 O21 Si5 145.2(4) 2_545 .
Si19 O22 Si11 152.5(5) 2_545 .
Si19 O23 Si7 154.3(3) . .
Si12 O24 Si24 148.3(3) . .
Si9 O25 Si21 151.7(3) . .
Si10 O26 Si22 146.6(3) . .
Si14 O27 Si13 153.2(5) . .
Si15 O28 Si14 150.6(4) . .
Si15 O29 Si16 165.5(4) . .
Si16 O30 Si17 160.0(5) . .
Si18 O31 Si17 149.8(5) . .
Si14 O32 Si18 159.3(5) . .
Si20 O33 Si19 152.5(5) . .
Si21 O34 Si20 149.9(4) . .
Si21 O35 Si22 152.1(4) . .
Si23 O36 Si22 163.1(5) . .
Si24 O37 Si23 154.3(5) . .
Si24 O38 Si20 156.2(5) . .
Si20 O39 Si14 168.4(5) . .
Si17 O40 Si23 165.3(4) . .
Si10 O41 Si13 149.1(4) 4_666 .
Si4 O42 Si13 162.1(5) 4_666 .
Si4 O43 Si19 149.4(4) 4_666 .
Si18 O44 Si9 148.3(4) . 4_666
Si3 O45 Si18 157.2(5) 4_666 .
Si3 O46 Si24 153.2(5) . 4_565
Si1 O47 Si17 149.8(4) 2_545 .
Si23 O48 Si7 148.2(5) . 2_545

loop_
_geom_bond_atom_site_label_1
_geom_bond_atom_site_label_2
_geom_bond_distance
_geom_bond_site_symmetry_2
C101 C103 0.87(8) 3_675
C101 C104 1.20(5) 3_675
C101 C102 1.37(7) 3_675
C101 C102 1.53(2) .
C105 C104 1.470(18) .
C104 C101 1.20(5) 3_675
C104 C103 1.498(19) .
C103 C101 0.87(8) 3_675
C103 C102 1.52(2) .
C103 C102 1.60(9) 3_675
C102 C102 0.88(15) 3_675
C102 C101 1.37(7) 3_675
C102 C103 1.60(9) 3_675
C201 C201 1.15(5) 3_676
C201 C202 1.494(19) .
C203 C202 1.488(19) .
C203 C204 1.491(19) .
C204 C205 1.53(2) .
C301 C302 1.472(15) .
C302 C303 1.430(15) .
C303 C304 1.483(15) .
C304 C305 1.476(16) .
Si1 O15 1.575(7) .
Si1 O47 1.583(6) 2
Si1 O1 1.598(6) .
Si1 O16 1.606(7) .
Si2 O13 1.592(7) .
Si2 O1 1.594(6) .
Si2 O6 1.598(6) .
Si2 O2 1.615(6) .
Si3 O3 1.580(6) .
Si3 O46 1.584(6) .
Si3 O2 1.584(6) .
Si3 O45 1.586(6) 4_565
Si4 O42 1.586(6) 4_565
Si4 O43 1.597(6) 4_565
Si4 O4 1.599(6) .
Si4 O3 1.599(6) .
Si5 O14 1.601(7) .
Si5 O5 1.604(6) .
Si5 O21 1.604(5) .
Si5 O4 1.615(6) .
Si6 O6 1.585(6) .
Si6 O19 1.599(6) .
Si6 O18 1.601(6) .
Si6 O5 1.602(6) .
Si7 O7 1.582(7) .
Si7 O17 1.594(7) .
Si7 O48 1.605(6) 2
Si7 O23 1.613(8) .
Si8 O13 1.575(7) .
Si8 O12 1.588(6) .
Si8 O8 1.590(6) .
Si8 O7 1.607(6) .
Si9 O8 1.582(6) .
Si9 O25 1.594(7) .
Si9 O44 1.607(6) 4_565
Si9 O9 1.608(6) .
Si10 O10 1.593(7) .
Si10 O26 1.598(7) .
Si10 O9 1.602(6) .
Si10 O41 1.605(6) 4_565
Si11 O14 1.593(7) .
Si11 O10 1.594(7) .
Si11 O22 1.595(7) .
Si11 O11 1.608(6) .
Si12 O11 1.583(6) .
Si12 O24 1.590(7) .
Si12 O12 1.600(6) .
Si12 O20 1.600(6) .
Si13 O42 1.598(7) .
Si13 O21 1.602(5) 2
Si13 O27 1.606(6) .
Si13 O41 1.607(7) .
Si14 O27 1.584(6) .
Si14 O32 1.591(6) .
Si14 O39 1.594(6) .
Si14 O28 1.602(6) .
Si15 O20 1.588(6) 4_566
Si15 O19 1.589(6) 4_566
Si15 O29 1.591(6) .
Si15 O28 1.602(6) .
Si16 O30 1.570(6) .
Si16 O16 1.590(7) 4_566
Si16 O29 1.595(6) .
Si16 O17 1.597(7) 4_566
Si17 O40 1.578(7) .
Si17 O47 1.606(6) .
Si17 O30 1.608(6) .
Si17 O31 1.608(6) .
Si18 O31 1.592(6) .
Si18 O44 1.599(6) .
Si18 O45 1.612(6) .
Si18 O32 1.613(6) .
Si19 O23 1.583(7) .
Si19 O22 1.593(7) 2
Si19 O33 1.599(7) .
Si19 O43 1.620(6) .
Si20 O39 1.592(6) .
Si20 O33 1.594(6) .
Si20 O34 1.605(6) .
Si20 O38 1.609(6) .
Si21 O18 1.592(6) 4_566
Si21 O34 1.599(6) .
Si21 O35 1.607(6) .
Si21 O25 1.609(7) .
Si22 O36 1.596(7) .
Si22 O15 1.599(6) 4_566
Si22 O35 1.609(6) .
Si22 O26 1.609(7) .
Si23 O36 1.583(7) .
Si23 O48 1.593(6) .
Si23 O37 1.596(7) .
Si23 O40 1.607(7) .
Si24 O38 1.591(6) .
Si24 O37 1.595(7) .
Si24 O24 1.613(7) .
Si24 O46 1.616(6) 4_666
O15 Si22 1.599(6) 4_665
O16 Si16 1.590(7) 4_665
O17 Si16 1.597(7) 4_665
O18 Si21 1.592(6) 4_665
O19 Si15 1.589(6) 4_665
O20 Si15 1.588(6) 4_665
O21 Si13 1.602(5) 2_545
O22 Si19 1.593(7) 2_545
O41 Si10 1.605(6) 4_666
O42 Si4 1.586(6) 4_666
O43 Si4 1.597(6) 4_666
O44 Si9 1.607(6) 4_666
O45 Si3 1.586(6) 4_666
O46 Si24 1.616(6) 4_565
O47 Si1 1.583(6) 2_545
O48 Si7 1.605(6) 2_545
